data_1515781
loop_
_publ_author_name
'Yurkerwich, Kevin'
'Buccella, Daniela'
'Melnick, Jonathan G.'
'Parkin, Gerard'

_publ_section_title
;
 Tris(2-mercapto-1-tert-butylimidazolyl)hydroborato gallium derivatives:
 synthesis of di- and trigallium compounds in a sulfur-rich coordination
 environment
;
_journal_issue 2
_journal_name_full 'Chemical Science'
_journal_page_first 210
_journal_paper_doi 10.1039/c0sc00145g
_journal_volume 1
_journal_year 2010
_chemical_formula_sum 'C54 H86 B2 Ga2 I2 N18 S6'
_chemical_formula_weight 1594.63
_chemical_name_systematic
;
?
;
_space_group_IT_number 147
_symmetry_cell_setting trigonal
_symmetry_space_group_name_Hall '-P 3'
_symmetry_space_group_name_H-M 'P -3'
_atom_sites_solution_hydrogens geom
_atom_sites_solution_primary direct
_atom_sites_solution_secondary difmap
_audit_creation_method SHELXL-97
_cell_angle_alpha 90.00
_cell_angle_beta 90.00
_cell_angle_gamma 120.00
_cell_formula_units_Z 1
_cell_length_a 11.4967(17)
_cell_length_b 11.4967(17)
_cell_length_c 16.993(5)
_cell_measurement_reflns_used 9209
_cell_measurement_temperature 125(2)
_cell_measurement_theta_max 31.88
_cell_measurement_theta_min 2.37
_cell_volume 1945.1(7)
_computing_cell_refinement 'Bruker SMART'
_computing_data_collection 'Bruker SMART'
_computing_data_reduction 'Bruker SAINT'
_computing_molecular_graphics 'Bruker SHELXTL'
_computing_publication_material 'Bruker SHELXTL'
_computing_structure_refinement 'SHELXL-97 (Sheldrick, 2008)'
_computing_structure_solution 'SHELXS-97 (Sheldrick, 2008)'
_diffrn_ambient_temperature 125(2)
_diffrn_measured_fraction_theta_full 0.960
_diffrn_measured_fraction_theta_max 0.960
_diffrn_measurement_device_type 'CCD area detector'
_diffrn_measurement_method 'phi and omega scans'
_diffrn_radiation_monochromator graphite
_diffrn_radiation_source 'fine-focus sealed tube'
_diffrn_radiation_type MoK\a
_diffrn_radiation_wavelength 0.71073
_diffrn_reflns_av_R_equivalents 0.0506
_diffrn_reflns_av_sigmaI/netI 0.0340
_diffrn_reflns_limit_h_max 17
_diffrn_reflns_limit_h_min -17
_diffrn_reflns_limit_k_max 17
_diffrn_reflns_limit_k_min -16
_diffrn_reflns_limit_l_max 24
_diffrn_reflns_limit_l_min -25
_diffrn_reflns_number 31504
_diffrn_reflns_theta_full 32.31
_diffrn_reflns_theta_max 32.31
_diffrn_reflns_theta_min 2.05
_exptl_absorpt_coefficient_mu 1.691
_exptl_absorpt_correction_T_max 0.7285
_exptl_absorpt_correction_T_min 0.5511
_exptl_absorpt_correction_type empirical
_exptl_absorpt_process_details sadabs
_exptl_crystal_colour COLORLESS
_exptl_crystal_density_diffrn 1.361
_exptl_crystal_density_method 'not measured'
_exptl_crystal_description BLOCK
_exptl_crystal_F_000 810
_exptl_crystal_size_max 0.40
_exptl_crystal_size_mid 0.30
_exptl_crystal_size_min 0.20
_platon_squeeze_details
;The unit cell contains 6 acetonitrile molecules which have been treated as a
diffuse contribution to the overall scattering without specific atom positions
by SQUEEZE/PLATON
;
_refine_diff_density_max 1.949
_refine_diff_density_min -2.060
_refine_diff_density_rms 0.175
_refine_ls_extinction_coef 0.0100(13)
_refine_ls_extinction_expression Fc^*^=kFc[1+0.001xFc^2^\l^3^/sin(2\q)]^-1/4^
_refine_ls_extinction_method SHELXL
_refine_ls_goodness_of_fit_ref 1.073
_refine_ls_hydrogen_treatment mixed
_refine_ls_matrix_type full
_refine_ls_number_parameters 103
_refine_ls_number_reflns 4452
_refine_ls_number_restraints 0
_refine_ls_restrained_S_all 1.073
_refine_ls_R_factor_all 0.0747
_refine_ls_R_factor_gt 0.0653
_refine_ls_shift/su_max 0.000
_refine_ls_shift/su_mean 0.000
_refine_ls_structure_factor_coef Fsqd
_refine_ls_weighting_details 'calc w=1/[\s^2^(Fo^2^)+(0.0663P)^2^+12.5804P] where P=(Fo^2^+2Fc^2^)/3'
_refine_ls_weighting_scheme calc
_refine_ls_wR_factor_gt 0.1748
_refine_ls_wR_factor_ref 0.1792
_reflns_number_gt 3705
_reflns_number_total 4452
_reflns_threshold_expression >2sigma(I)
_cod_data_source_file c0sc00145g.txt
_cod_data_source_block nova_2
_cod_depositor_comments
;
The following automatic conversions were performed:

'_symmetry_cell_setting' value 'Trigonal' changed to 'trigonal'
according to
/usr/data/users/saulius/automatic-downloads/retrospective/RSC/lib/dictionaries/cif_core.dic
dictionary named 'cif_core.dic' version 2.4.2 from 2011-04-26.

Automatic conversion script
Id: cif_fix_values 2281 2013-09-26 08:29:07Z andrius 
;
_cod_original_cell_volume 1945.2(7)
_cod_original_sg_symbol_H-M P-3
_cod_database_code 1515781

loop_
_symmetry_equiv_pos_as_xyz
'x, y, z'
'-y, x-y, z'
'-x+y, -x, z'
'-x, -y, -z'
'y, -x+y, -z'
'x-y, x, -z'

loop_
_atom_site_label
_atom_site_type_symbol
_atom_site_fract_x
_atom_site_fract_y
_atom_site_fract_z
_atom_site_U_iso_or_equiv
_atom_site_adp_type
_atom_site_occupancy
_atom_site_symmetry_multiplicity
_atom_site_calc_flag
_atom_site_refinement_flags
Ga Ga 0.0000 1.0000 0.42905(4) 0.01779(18) Uani 1 3 d S
I I 0.3333 0.6667 0.09921(3) 0.03270(18) Uani 1 3 d S
S S -0.12807(10) 0.78799(10) 0.37480(6) 0.0210(2) Uani 1 1 d .
B B 0.0000 1.0000 0.2155(5) 0.0235(15) Uani 1 3 d S
H1 H 0.0000 1.0000 0.144(6) 0.028 Uiso 1 3 d S
N1 N 0.0255(3) 0.8843(4) 0.2411(2) 0.0201(6) Uani 1 1 d .
C1 C -0.0209(4) 0.7951(4) 0.3006(2) 0.0189(7) Uani 1 1 d .
N2 N 0.0337(3) 0.7141(3) 0.2938(2) 0.0211(6) Uani 1 1 d .
C2 C 0.1122(4) 0.8607(5) 0.1958(3) 0.0261(8) Uani 1 1 d .
H2A H 0.1594 0.9096 0.1503 0.031 Uiso 1 1 calc R
C3 C 0.1174(4) 0.7563(4) 0.2279(3) 0.0258(8) Uani 1 1 d .
H3A H 0.1688 0.7182 0.2090 0.031 Uiso 1 1 calc R
C4 C 0.0160(4) 0.6035(4) 0.3474(3) 0.0288(9) Uani 1 1 d .
C5 C 0.0835(6) 0.5314(5) 0.3097(4) 0.0416(14) Uani 1 1 d .
H5A H 0.0404 0.4929 0.2591 0.062 Uiso 1 1 calc R
H5B H 0.0743 0.4595 0.3447 0.062 Uiso 1 1 calc R
H5C H 0.1790 0.5957 0.3012 0.062 Uiso 1 1 calc R
C6 C 0.0852(6) 0.6656(6) 0.4265(4) 0.0393(12) Uani 1 1 d .
H6A H 0.1801 0.7311 0.4171 0.059 Uiso 1 1 calc R
H6B H 0.0783 0.5945 0.4613 0.059 Uiso 1 1 calc R
H6C H 0.0412 0.7105 0.4511 0.059 Uiso 1 1 calc R
C7 C -0.1328(5) 0.5011(5) 0.3592(4) 0.0393(13) Uani 1 1 d .
H7A H -0.1744 0.4641 0.3081 0.059 Uiso 1 1 calc R
H7B H -0.1777 0.5453 0.3837 0.059 Uiso 1 1 calc R
H7C H -0.1417 0.4284 0.3933 0.059 Uiso 1 1 calc R

loop_
_atom_site_aniso_label
_atom_site_aniso_U_11
_atom_site_aniso_U_22
_atom_site_aniso_U_33
_atom_site_aniso_U_23
_atom_site_aniso_U_13
_atom_site_aniso_U_12
Ga 0.0172(2) 0.0172(2) 0.0189(3) 0.000 0.000 0.00862(11)
I 0.0333(2) 0.0333(2) 0.0315(3) 0.000 0.000 0.01665(11)
S 0.0179(4) 0.0149(4) 0.0269(5) 0.0004(3) 0.0051(3) 0.0059(3)
B 0.022(2) 0.022(2) 0.026(4) 0.000 0.000 0.0111(11)
N1 0.0181(14) 0.0207(15) 0.0218(15) -0.0010(12) 0.0036(12) 0.0098(13)
C1 0.0130(15) 0.0166(15) 0.0257(18) -0.0027(13) -0.0025(13) 0.0064(13)
N2 0.0155(14) 0.0149(14) 0.0323(18) -0.0039(12) 0.0003(13) 0.0071(12)
C2 0.0222(19) 0.0240(19) 0.030(2) -0.0031(16) 0.0060(16) 0.0098(16)
C3 0.0181(17) 0.0238(19) 0.037(2) -0.0041(17) 0.0032(16) 0.0118(15)
C4 0.0189(18) 0.0157(17) 0.050(3) 0.0059(17) 0.0033(18) 0.0071(15)
C5 0.033(2) 0.019(2) 0.079(4) 0.007(2) 0.009(3) 0.0166(19)
C6 0.035(3) 0.033(3) 0.042(3) 0.010(2) -0.005(2) 0.011(2)
C7 0.0180(19) 0.0178(19) 0.077(4) 0.007(2) 0.003(2) 0.0053(16)

loop_
_atom_type_symbol
_atom_type_description
_atom_type_scat_dispersion_real
_atom_type_scat_dispersion_imag
_atom_type_scat_source
C C 0.0033 0.0016 'International Tables Vol C Tables 4.2.6.8 and 6.1.1.4'
H H 0.0000 0.0000 'International Tables Vol C Tables 4.2.6.8 and 6.1.1.4'
B B 0.0013 0.0007 'International Tables Vol C Tables 4.2.6.8 and 6.1.1.4'
N N 0.0061 0.0033 'International Tables Vol C Tables 4.2.6.8 and 6.1.1.4'
S S 0.1246 0.1234 'International Tables Vol C Tables 4.2.6.8 and 6.1.1.4'
Ga Ga 0.2307 1.6083 'International Tables Vol C Tables 4.2.6.8 and 6.1.1.4'
I I -0.4742 1.8119 'International Tables Vol C Tables 4.2.6.8 and 6.1.1.4'

loop_
_geom_angle_atom_site_label_1
_geom_angle_atom_site_label_2
_geom_angle_atom_site_label_3
_geom_angle
_geom_angle_site_symmetry_1
_geom_angle_site_symmetry_3
S Ga S 105.22(4) 3_465 .
S Ga S 105.23(4) 3_465 2_675
S Ga S 105.22(4) . 2_675
S Ga Ga 113.44(3) 3_465 4_576
S Ga Ga 113.44(3) . 4_576
S Ga Ga 113.44(3) 2_675 4_576
C1 S Ga 100.18(13) . .
H1 B N1 106.2(3) . 2_675
H1 B N1 106.2(3) . .
N1 B N1 112.5(3) 2_675 .
H1 B N1 106.2(3) . 3_465
N1 B N1 112.5(3) 2_675 3_465
N1 B N1 112.5(3) . 3_465
C1 N1 C2 108.5(4) . .
C1 N1 B 133.4(4) . .
C2 N1 B 118.0(4) . .
N1 C1 N2 108.3(4) . .
N1 C1 S 125.6(3) . .
N2 C1 S 126.1(3) . .
C1 N2 C3 107.7(4) . .
C1 N2 C4 128.1(4) . .
C3 N2 C4 124.2(4) . .
C3 C2 N1 107.8(4) . .
C2 C3 N2 107.7(4) . .
N2 C4 C7 111.0(4) . .
N2 C4 C5 108.4(4) . .
C7 C4 C5 108.2(4) . .
N2 C4 C6 108.5(4) . .
C7 C4 C6 111.2(5) . .
C5 C4 C6 109.3(5) . .

loop_
_geom_bond_atom_site_label_1
_geom_bond_atom_site_label_2
_geom_bond_distance
_geom_bond_site_symmetry_2
Ga S 2.3172(11) 3_465
Ga S 2.3173(11) .
Ga S 2.3173(11) 2_675
Ga Ga 2.4115(17) 4_576
S C1 1.736(4) .
B H1 1.22(11) .
B N1 1.561(4) 2_675
B N1 1.561(4) .
B N1 1.561(4) 3_465
N1 C1 1.346(5) .
N1 C2 1.389(5) .
C1 N2 1.362(5) .
N2 C3 1.397(6) .
N2 C4 1.493(6) .
C2 C3 1.347(7) .
C4 C7 1.529(6) .
C4 C5 1.530(7) .
C4 C6 1.543(8) .

loop_
_platon_squeeze_void_nr
_platon_squeeze_void_average_x
_platon_squeeze_void_average_y
_platon_squeeze_void_average_z
_platon_squeeze_void_volume
_platon_squeeze_void_count_electrons
1 -0.022 -0.014 0.000 633.1 109.5
2 0.333 0.667 0.496 13.3 3.5
3 0.667 0.333 0.504 13.3 4.6
